data_8105797
loop_
_publ_author_name
'Shen, Zhenpeng'
'Liu, E.'
'Tian, Xinzhe'
'Jian, Fangfang'

_publ_section_title
;
 Crystal structure of
 5-(4-chlorophenyl)-3-(4-fluorophenyl)-1-phenyl-4,5-dihydro-1H-pyrazole,
 C21H16ClFN2
;
_journal_issue 4
_journal_name_full 'Zeitschrift f\"ur Kristallographie - New Crystal Structures'
_journal_page_first 613
_journal_page_last 615
_journal_paper_doi 10.1515/ncrs-2018-0553
_journal_volume 234
_journal_year 2019
_chemical_formula_moiety 'C21 H16 Cl F N2'
_chemical_formula_sum 'C21 H16 Cl F N2'
_chemical_formula_weight 350.83
_space_group_crystal_system monoclinic
_space_group_IT_number 14
_space_group_name_Hall '-P 2ybc'
_space_group_name_H-M_alt 'P 1 21/c 1'
_symmetry_Int_Tables_number 14
_atom_sites_solution_primary direct
_cell_angle_alpha 90
_cell_angle_beta 104.95(3)
_cell_angle_gamma 90
_cell_formula_units_Z 4
_cell_length_a 20.286(4)
_cell_length_b 5.3827(11)
_cell_length_c 16.254(3)
_cell_measurement_reflns_used 2351
_cell_measurement_temperature 293(2)
_cell_measurement_theta_max 23.2
_cell_measurement_theta_min 3.01
_cell_volume 1714.8(6)
_computing_cell_refinement 'Bruker XSCANS'
_computing_data_collection 'Bruker XSCANS'
_computing_data_reduction 'Bruker '
_computing_molecular_graphics 'Olex2 (Dolomanov et al., 2009)'
_computing_publication_material 'Olex2 (Dolomanov et al., 2009)'
_computing_structure_refinement 'olex2.refine (Bourhis et al., 2015)'
_computing_structure_solution 'SIR2004 (Burla et al., 2007)'
_diffrn_ambient_temperature 293(2)
_diffrn_measured_fraction_theta_full 0.9957
_diffrn_measured_fraction_theta_max 0.9957
_diffrn_measurement_device_type 'Bruker P4'
_diffrn_measurement_method '\w scans'
_diffrn_radiation_type 'Mo K\a'
_diffrn_radiation_wavelength 0.71073
_diffrn_reflns_av_R_equivalents 0.0197
_diffrn_reflns_av_unetI/netI 0.0291
_diffrn_reflns_limit_h_max 23
_diffrn_reflns_limit_h_min -25
_diffrn_reflns_limit_k_max 6
_diffrn_reflns_limit_k_min -6
_diffrn_reflns_limit_l_max 17
_diffrn_reflns_limit_l_min -20
_diffrn_reflns_number 7677
_diffrn_reflns_theta_full 24.9993
_diffrn_reflns_theta_max 25.00
_diffrn_reflns_theta_min 2.08
_exptl_absorpt_coefficient_mu 0.238
_exptl_absorpt_correction_T_max 0.850
_exptl_absorpt_correction_T_min 0.841
_exptl_absorpt_correction_type multi-scan
_exptl_absorpt_process_details
;
SADABS v.2.03 (Bruker,200?) was used for absorption correction.
R(int) was 0.0255 before and 0.0165 after correction.
The Ratio of minimum to maximum transmission is 0.8995.
The \l/2 correction factor is 0.0015.
;
_exptl_crystal_colour colourless
_exptl_crystal_colour_primary colourless
_exptl_crystal_density_diffrn 1.3589
_exptl_crystal_description block
_exptl_crystal_F_000 728.8964
_exptl_crystal_size_max 0.28
_exptl_crystal_size_mid 0.25
_exptl_crystal_size_min 0.24
_refine_diff_density_max 0.2115
_refine_diff_density_min -0.2726
_refine_diff_density_rms 0.0507
_refine_ls_d_res_high 0.8409
_refine_ls_d_res_low 9.7997
_refine_ls_goodness_of_fit_ref 1.0870
_refine_ls_hydrogen_treatment constr
_refine_ls_matrix_type full
_refine_ls_number_constraints 46
_refine_ls_number_parameters 242
_refine_ls_number_reflns 3018
_refine_ls_number_restraints 26
_refine_ls_restrained_S_all 1.0819
_refine_ls_R_factor_all 0.0660
_refine_ls_R_factor_gt 0.0548
_refine_ls_shift/su_max 0.0004
_refine_ls_shift/su_mean 0.0000
_refine_ls_structure_factor_coef Fsqd
_refine_ls_weighting_details 'w=1/[\s^2^(Fo^2^)+(0.0396P)^2^+0.8404P] where P=(Fo^2^+2Fc^2^)/3'
_refine_ls_weighting_scheme calc
_refine_ls_wR_factor_gt 0.1138
_refine_ls_wR_factor_ref 0.1199
_reflns_Friedel_coverage 0.0
_reflns_limit_h_max 23
_reflns_limit_h_min -24
_reflns_limit_k_max 6
_reflns_limit_k_min 0
_reflns_limit_l_max 19
_reflns_limit_l_min 0
_reflns_number_gt 2538
_reflns_number_total 3018
_reflns_threshold_expression I>=2u(I)
_cod_data_source_file suppl_ncrs-2018-0553_suppl.cif
_cod_data_source_block 9
_cod_depositor_comments
;
The following automatic conversions were performed:

data item '_exptl_absorpt_correction_type' value 'MULTI-SCAN' was
changed to 'multi-scan' in accordance with the built-in table derived
from the CIF Core dictionary named 'cif_core.dic' version 2.4.5 last
updated on 2014-11-21.

Automatic conversion script
Id: cif_fix_values 8738 2021-04-28 16:35:53Z antanas 
;
_cod_original_cell_volume 1714.7(7)
_cod_database_code 8105797
_olex2_refinement_description
;
1. Fixed Uiso
 At 1.2 times of:
  All C(H) groups, All C(H,H) groups
2. Restrained distances
 C1-C2 \\sim C1A-C2A
 with sigma of 0.02
 C1-C6 \\sim C1A-C6
 with sigma of 0.02
 C2-C3 \\sim C2A-C3
 with sigma of 0.02
 C3-C4 \\sim C3-C4A
 with sigma of 0.02
 C4-C5 \\sim C4A-C5A
 with sigma of 0.02
 C5-C6 \\sim C5A-C6
 with sigma of 0.02
 C1-C3 \\sim C1A-C3
 with sigma of 0.04
 C2-C6 \\sim C2A-C6
 with sigma of 0.04
 C3-C5 \\sim C3-C5A
 with sigma of 0.04
 C4-C6 \\sim C4A-C6
 with sigma of 0.04
 C3-F1 \\sim C3-F1A
 with sigma of 0.02
 C2-F1 \\sim C4-F1 \\sim C2A-F1A \\sim C4A-F1A
 with sigma of 0.02
3. Uiso/Uaniso restraints and constraints
Uanis(C5) = Uanis(C5A)
Uanis(C4) = Uanis(C4A)
Uanis(C1) = Uanis(C1A)
Uanis(C2) = Uanis(C2A)
Uanis(F1A) = Uanis(F1)
4. Others
 Sof(C5A)=Sof(H5A)=Sof(C4A)=Sof(H4A)=Sof(C2A)=Sof(H2A)=Sof(C1A)=Sof(H1A)=1-
 FVAR(1)
 Sof(C1)=Sof(H1)=Sof(C2)=Sof(H2)=Sof(C4)=Sof(H4)=Sof(C5)=Sof(H5)=FVAR(1)
 Sof(F1A)=1-FVAR(2)
 Sof(F1)=FVAR(2)
5.a Ternary CH refined with riding coordinates:
 C9(H9)
5.b Secondary CH2 refined with riding coordinates:
 C8(H8a,H8b)
5.c Aromatic/amide H refined with riding coordinates:
 C1(H1), C2(H2), C4(H4), C5(H5), C11(H11), C12(H12), C13(H13), C14(H14),
 C15(H15), C17(H17), C18(H18), C20(H20), C21(H21), C5A(H5A), C4A(H4A), C2A(H2A),
  C1A(H1A)
;
_olex2_submission_special_instructions 'No special instructions were received'

loop_
_space_group_symop_id
_space_group_symop_operation_xyz
1 x,y,z
2 -x,y+1/2,-z+1/2
3 -x,-y,-z
4 x,-y-1/2,z-1/2

loop_
_atom_site_label
_atom_site_type_symbol
_atom_site_fract_x
_atom_site_fract_y
_atom_site_fract_z
_atom_site_U_iso_or_equiv
_atom_site_adp_type
_atom_site_occupancy
_atom_site_refinement_flags_posn
_atom_site_disorder_group
Cl1 Cl 0.43470(3) 0.30969(16) 0.31529(5) 0.0811(3) Uani 1.000000 . .
F1 F 1.0298(2) 1.0103(18) 0.3097(6) 0.0895(19) Uani 0.75(2) D 1
N1 N 0.82071(9) 0.5463(4) 0.49712(12) 0.0517(5) Uani 1.000000 . .
N2 N 0.76022(9) 0.5170(4) 0.51958(12) 0.0544(5) Uani 1.000000 . .
C1 C 0.8629(5) 0.9861(19) 0.3472(4) 0.0549(18) Uani 0.632(4) D 1
H1 H 0.8202(5) 1.0575(19) 0.3255(4) 0.066(2) Uiso 0.632(4) R 1
C2 C 0.9177(5) 1.057(2) 0.3150(6) 0.062(2) Uani 0.632(4) D 1
H2 H 0.9117(5) 1.174(2) 0.2718(6) 0.074(3) Uiso 0.632(4) R 1
C3 C 0.97817(13) 0.9547(6) 0.34690(19) 0.0776(9) Uani 1.000000 D .
C4 C 0.9823(2) 0.7227(10) 0.3853(3) 0.0719(13) Uani 0.632(4) D 1
H4 H 1.0194(2) 0.6186(10) 0.3882(3) 0.0863(16) Uiso 0.632(4) R 1
C5 C 0.9292(2) 0.6521(9) 0.4191(3) 0.0617(11) Uani 0.632(4) D 1
H5 H 0.9311(2) 0.5003(9) 0.4470(3) 0.0740(14) Uiso 0.632(4) R 1
C6 C 0.87196(11) 0.8094(4) 0.41158(14) 0.0523(6) Uani 1.000000 D .
C7 C 0.81574(11) 0.7330(4) 0.44693(13) 0.0472(5) Uani 1.000000 . .
C8 C 0.74809(11) 0.8621(4) 0.43008(14) 0.0503(6) Uani 1.000000 . .
H8a H 0.75362(11) 1.0362(4) 0.44573(14) 0.0604(7) Uiso 1.000000 R .
H8b H 0.72336(11) 0.8488(4) 0.37060(14) 0.0604(7) Uiso 1.000000 R .
C9 C 0.71143(11) 0.7203(4) 0.48749(14) 0.0495(5) Uani 1.000000 . .
H9 H 0.70779(11) 0.8268(4) 0.53503(14) 0.0594(7) Uiso 1.000000 R .
C10 C 0.75801(11) 0.3575(4) 0.58632(13) 0.0484(5) Uani 1.000000 . .
C11 C 0.80963(12) 0.1855(4) 0.61664(14) 0.0546(6) Uani 1.000000 . .
H11 H 0.84770(12) 0.1830(4) 0.59476(14) 0.0655(7) Uiso 1.000000 R .
C12 C 0.80461(13) 0.0193(5) 0.67884(16) 0.0649(7) Uani 1.000000 . .
H12 H 0.83935(13) -0.0957(5) 0.69846(16) 0.0778(8) Uiso 1.000000 R .
C13 C 0.74903(15) 0.0201(5) 0.71255(16) 0.0713(8) Uani 1.000000 . .
H13 H 0.74571(15) -0.0944(5) 0.75413(16) 0.0855(9) Uiso 1.000000 R .
C14 C 0.69855(13) 0.1926(6) 0.68389(16) 0.0676(7) Uani 1.000000 . .
H14 H 0.66114(13) 0.1964(6) 0.70703(16) 0.0811(9) Uiso 1.000000 R .
C15 C 0.70248(12) 0.3601(5) 0.62135(15) 0.0592(6) Uani 1.000000 . .
H15 H 0.66775(12) 0.4756(5) 0.60250(15) 0.0711(8) Uiso 1.000000 R .
C16 C 0.64149(11) 0.6230(4) 0.44214(13) 0.0452(5) Uani 1.000000 . .
C17 C 0.63451(12) 0.4210(4) 0.38826(15) 0.0554(6) Uani 1.000000 . .
H17 H 0.67329(12) 0.3477(4) 0.37842(15) 0.0665(7) Uiso 1.000000 R .
C18 C 0.57143(12) 0.3260(5) 0.34892(15) 0.0590(6) Uani 1.000000 . .
H18 H 0.56747(12) 0.1881(5) 0.31348(15) 0.0708(8) Uiso 1.000000 R .
C19 C 0.51450(12) 0.4369(5) 0.36256(15) 0.0542(6) Uani 1.000000 . .
C20 C 0.51948(12) 0.6426(5) 0.41321(17) 0.0622(7) Uani 1.000000 . .
H20 H 0.48042(12) 0.7197(5) 0.42075(17) 0.0747(8) Uiso 1.000000 R .
C21 C 0.58328(12) 0.7342(5) 0.45296(15) 0.0556(6) Uani 1.000000 . .
H21 H 0.58698(12) 0.8736(5) 0.48766(15) 0.0667(7) Uiso 1.000000 R .
C5A C 0.9395(4) 0.7611(16) 0.4582(6) 0.0617(11) Uani 0.368(4) D 2
H5A H 0.9477(4) 0.6777(16) 0.5100(6) 0.0740(14) Uiso 0.368(4) R 2
C4A C 0.9936(5) 0.8366(18) 0.4277(6) 0.0719(13) Uani 0.368(4) D 2
H4A H 1.0384(5) 0.8111(18) 0.4588(6) 0.0863(16) Uiso 0.368(4) R 2
C2A C 0.9231(9) 1.106(4) 0.3388(11) 0.062(2) Uani 0.368(4) D 2
H2A H 0.9208(9) 1.258(4) 0.3112(11) 0.074(3) Uiso 0.368(4) R 2
C1A C 0.8713(10) 1.027(4) 0.3721(9) 0.0549(18) Uani 0.368(4) D 2
H1A H 0.8338(10) 1.131(4) 0.3670(9) 0.066(2) Uiso 0.368(4) R 2
F1A F 1.0355(7) 1.088(4) 0.3387(13) 0.0895(19) Uani 0.25(2) D 2

loop_
_atom_site_aniso_label
_atom_site_aniso_U_11
_atom_site_aniso_U_22
_atom_site_aniso_U_33
_atom_site_aniso_U_12
_atom_site_aniso_U_13
_atom_site_aniso_U_23
Cl1 0.0629(4) 0.0939(6) 0.0840(5) -0.0181(4) 0.0146(4) -0.0053(4)
F1 0.0696(13) 0.111(4) 0.102(4) 0.0055(18) 0.048(2) 0.026(3)
N1 0.0458(11) 0.0580(12) 0.0528(11) 0.0042(9) 0.0155(9) 0.0076(10)
N2 0.0464(11) 0.0634(13) 0.0562(11) 0.0079(9) 0.0185(9) 0.0176(10)
C1 0.046(3) 0.067(4) 0.048(5) 0.004(2) 0.006(4) 0.010(3)
C2 0.065(2) 0.070(5) 0.053(6) 0.000(3) 0.020(3) 0.015(4)
C3 0.0561(16) 0.098(2) 0.087(2) 0.0074(15) 0.0323(15) 0.0307(18)
C4 0.061(2) 0.085(4) 0.077(4) 0.021(2) 0.032(3) 0.015(2)
C5 0.065(2) 0.061(3) 0.066(3) 0.012(2) 0.028(2) 0.0142(19)
C6 0.0504(13) 0.0549(14) 0.0521(13) 0.0050(11) 0.0138(11) 0.0082(11)
C7 0.0498(13) 0.0472(13) 0.0453(12) 0.0038(10) 0.0135(10) 0.0035(10)
C8 0.0527(13) 0.0484(13) 0.0510(13) 0.0056(11) 0.0153(11) 0.0027(11)
C9 0.0522(13) 0.0507(13) 0.0472(12) 0.0089(11) 0.0157(10) 0.0024(10)
C10 0.0474(12) 0.0522(14) 0.0420(12) -0.0065(10) 0.0050(10) 0.0019(10)
C11 0.0471(13) 0.0593(15) 0.0534(13) -0.0052(11) 0.0061(10) 0.0082(12)
C12 0.0608(16) 0.0644(17) 0.0613(15) -0.0044(13) 0.0012(13) 0.0166(13)
C13 0.0797(18) 0.0760(19) 0.0545(15) -0.0136(16) 0.0109(14) 0.0207(14)
C14 0.0651(16) 0.085(2) 0.0561(15) -0.0084(15) 0.0221(13) 0.0102(14)
C15 0.0560(14) 0.0695(17) 0.0532(14) 0.0016(12) 0.0160(11) 0.0077(12)
C16 0.0478(12) 0.0472(13) 0.0423(12) 0.0072(10) 0.0147(10) 0.0062(10)
C17 0.0531(14) 0.0576(15) 0.0551(14) 0.0179(12) 0.0131(11) -0.0040(12)
C18 0.0669(16) 0.0557(15) 0.0528(14) 0.0053(13) 0.0126(12) -0.0089(12)
C19 0.0520(13) 0.0596(15) 0.0526(13) -0.0029(12) 0.0164(11) 0.0050(12)
C20 0.0492(14) 0.0674(17) 0.0769(17) 0.0085(12) 0.0287(12) -0.0016(14)
C21 0.0564(14) 0.0512(14) 0.0643(15) 0.0044(11) 0.0251(12) -0.0093(12)
C5A 0.065(2) 0.061(3) 0.066(3) 0.012(2) 0.028(2) 0.0142(19)
C4A 0.061(2) 0.085(4) 0.077(4) 0.021(2) 0.032(3) 0.015(2)
C2A 0.065(2) 0.070(5) 0.053(6) 0.000(3) 0.020(3) 0.015(4)
C1A 0.046(3) 0.067(4) 0.048(5) 0.004(2) 0.006(4) 0.010(3)
F1A 0.0696(13) 0.111(4) 0.102(4) 0.0055(18) 0.048(2) 0.026(3)

loop_
_atom_type_symbol
_atom_type_scat_dispersion_real
_atom_type_scat_dispersion_imag
_atom_type_scat_Cromer_Mann_a1
_atom_type_scat_Cromer_Mann_a2
_atom_type_scat_Cromer_Mann_a3
_atom_type_scat_Cromer_Mann_a4
_atom_type_scat_Cromer_Mann_b1
_atom_type_scat_Cromer_Mann_b2
_atom_type_scat_Cromer_Mann_b3
_atom_type_scat_Cromer_Mann_b4
_atom_type_scat_Cromer_Mann_c
_atom_type_scat_source
_atom_type_scat_dispersion_source
H 0.00000 0.00000 0.49300 0.32291 0.14019 0.04081 10.51090 26.12570 3.14236 57.79970 0.0030380000826 'International Tables Volume C Table 6.1.1.4 (pp. 500-502)' 'Henke, Gullikson and Davis, At. Data and Nucl. Data Tables, 1993, 54, 2'
C 0.00347 0.00161 2.31000 1.02000 1.58860 0.86500 20.84390 10.20750 0.56870 51.65120 0.215599998832 'International Tables Volume C Table 6.1.1.4 (pp. 500-502)' 'Henke, Gullikson and Davis, At. Data and Nucl. Data Tables, 1993, 54, 2'
F 0.01794 0.01033 3.53920 2.64120 1.51700 1.02430 10.28250 4.29440 0.26150 26.14760 0.277599990368 'International Tables Volume C Table 6.1.1.4 (pp. 500-502)' 'Henke, Gullikson and Davis, At. Data and Nucl. Data Tables, 1993, 54, 2'
Cl 0.14873 0.16029 11.46040 7.19640 6.25560 1.64550 0.01040 1.16620 18.51940 47.77840 -9.55739974976 'International Tables Volume C Table 6.1.1.4 (pp. 500-502)' 'Henke, Gullikson and Davis, At. Data and Nucl. Data Tables, 1993, 54, 2'
N 0.00653 0.00323 12.21260 3.13220 2.01250 1.16630 0.00570 9.89330 28.99750 0.58260 -11.5290002823 'International Tables Volume C Table 6.1.1.4 (pp. 500-502)' 'Henke, Gullikson and Davis, At. Data and Nucl. Data Tables, 1993, 54, 2'

loop_
_geom_angle_atom_site_label_1
_geom_angle_atom_site_label_2
_geom_angle_atom_site_label_3
_geom_angle
_geom_angle_site_symmetry_1
_geom_angle_site_symmetry_3
C7 N1 N2 109.24(18) . .
C9 N2 N1 112.54(17) . .
C10 N2 N1 119.15(18) . .
C10 N2 C9 125.32(18) . .
C2 C3 F1 118.2(5) . .
C4 C3 F1 115.5(4) . .
C4 C3 C2 119.5(6) . .
C2A C3 C4A 109.7(9) . .
F1A C3 C4A 109.1(8) . .
F1A C3 C2A 111.4(12) . .
C5 C6 C1 114.8(5) . .
C1A C6 C5A 107.9(9) . .
C6 C7 N1 122.0(2) . .
C8 C7 N1 113.43(19) . .
C8 C7 C6 124.6(2) . .
C9 C8 C7 102.85(17) . .
C8 C9 N2 101.36(16) . .
C16 C9 N2 111.96(19) . .
C16 C9 C8 114.55(18) . .
C11 C10 N2 120.9(2) . .
C15 C10 N2 120.4(2) . .
C15 C10 C11 118.6(2) . .
C12 C11 C10 120.2(2) . .
C13 C12 C11 121.0(2) . .
C14 C13 C12 119.0(2) . .
C15 C14 C13 120.9(2) . .
C14 C15 C10 120.3(2) . .
C17 C16 C9 120.76(19) . .
C21 C16 C9 121.0(2) . .
C21 C16 C17 118.2(2) . .
C18 C17 C16 121.3(2) . .
C19 C18 C17 119.1(2) . .
C18 C19 Cl1 119.0(2) . .
C20 C19 Cl1 119.95(19) . .
C20 C19 C18 121.1(2) . .
C21 C20 C19 119.1(2) . .
C20 C21 C16 121.2(2) . .

loop_
_geom_bond_atom_site_label_1
_geom_bond_atom_site_label_2
_geom_bond_distance
_geom_bond_site_symmetry_2
Cl1 C19 1.743(2) .
F1 C3 1.370(5) .
N1 N2 1.377(2) .
N1 C7 1.282(3) .
N2 C9 1.478(3) .
N2 C10 1.393(3) .
C1 C2 1.398(12) .
C1 C6 1.390(10) .
C2 C3 1.322(11) .
C3 C4 1.389(6) .
C3 C4A 1.419(9) .
C3 C2A 1.359(19) .
C3 F1A 1.403(14) .
C4 C5 1.382(6) .
C5 C6 1.417(5) .
C6 C7 1.462(3) .
C6 C5A 1.409(9) .
C6 C1A 1.33(2) .
C7 C8 1.499(3) .
C8 C9 1.538(3) .
C9 C16 1.513(3) .
C10 C11 1.389(3) .
C10 C15 1.387(3) .
C11 C12 1.373(3) .
C12 C13 1.375(4) .
C13 C14 1.372(4) .
C14 C15 1.376(3) .
C16 C17 1.380(3) .
C16 C21 1.375(3) .
C17 C18 1.373(3) .
C18 C19 1.368(3) .
C19 C20 1.368(3) .
C20 C21 1.380(3) .
C5A C4A 1.376(11) .
C2A C1A 1.37(2) .

loop_
_restr_equal_distance_atom_site_label_1
_restr_equal_distance_atom_site_label_2
_restr_equal_distance_site_symmetry_2
_restr_equal_distance_class_id
C1 C2 1 1
C1 C3 1 7
C1 C6 1 2
C2 F1 1 12
C2 C3 1 3
C2 C6 1 8
C3 F1 1 11
C3 C4 1 4
C3 C5 1 9
C3 C5A 1 9
C3 C4A 1 4
C3 F1A 1 11
C4 F1 1 12
C4 C5 1 5
C4 C6 1 10
C5 C6 1 6
C5A C6 1 6
C4A C6 1 10
C4A C5A 1 5
C4A F1A 1 12
C2A C3 1 3
C2A C6 1 8
C2A F1A 1 12
C1A C3 1 7
C1A C6 1 2
C1A C2A 1 1

loop_
_restr_equal_distance_class_class_id
_restr_equal_distance_class_target_weight_param
_restr_equal_distance_class_average
_restr_equal_distance_class_esd
_restr_equal_distance_class_diff_max
1 0.0200 1.3829 0.0156 0.0156
2 0.0200 1.3624 0.0279 0.0279
3 0.0200 1.3406 0.0187 0.0187
4 0.0200 1.4043 0.0149 0.0149
5 0.0200 1.3787 0.0031 0.0031
6 0.0200 1.4130 0.0039 0.0039
7 0.0400 2.3430 0.0031 0.0031
8 0.0400 2.3980 0.0204 0.0204
9 0.0400 2.3794 0.0090 0.0090
10 0.0400 2.4230 0.0061 0.0061
11 0.0200 1.3867 0.0165 0.0165
12 0.0200 2.3067 0.0189 0.0278
